data_7216696
loop_
_publ_author_name
'Shigeyuki Yamada'
'Keita Kinoshita'
'Shota Iwama'
'Takashi Yamazaki'
'Toshio Kubota'
'Tomoko Yajima'

_publ_section_title
;
 Development of novel synthetic routes to bis(perfluoroalkyl)-substituted
 anthracene derivatives
;
_journal_issue 19
_journal_name_full 'RSC Advances'
_journal_page_first 6803
_journal_page_last 6806
_journal_paper_doi 10.1039/C3RA40974K
_journal_volume 3
_journal_year 2013
_chemical_formula_moiety 'C24 H12 F6'
_chemical_formula_sum 'C24 H12 F6'
_chemical_formula_weight 414.35
_space_group_IT_number 2
_symmetry_cell_setting triclinic
_symmetry_Int_Tables_number 2
_symmetry_space_group_name_Hall '-P 1'
_symmetry_space_group_name_H-M 'P -1'
_atom_sites_solution_hydrogens geom
_atom_sites_solution_primary direct
_atom_sites_solution_secondary difmap
_cell_angle_alpha 89.282(7)
_cell_angle_beta 73.950(6)
_cell_angle_gamma 86.894(6)
_cell_formula_units_Z 2
_cell_length_a 9.624(3)
_cell_length_b 9.777(3)
_cell_length_c 10.267(3)
_cell_measurement_reflns_used 5018
_cell_measurement_temperature 293
_cell_measurement_theta_max 27.65
_cell_measurement_theta_min 3.12
_cell_volume 927.0(5)
_computing_cell_refinement 'CrystalClear-SM Auto 2.0 r1'
_computing_data_collection 'CrystalClear-SM Auto 2.0 r1 (Rigaku, 2009)'
_computing_data_reduction 'CrystalClear-SM Auto 2.0 r1'
_computing_molecular_graphics 'CrystalStructure 4.0'
_computing_publication_material 'CrystalStructure 4.0 (Rigaku, 2010)'
_computing_structure_refinement 'CRYSTALS (Carruthers, et al., 1999)'
_computing_structure_solution 'Superflip (Palatinus, et al., 2007)'
_diffrn_ambient_temperature 293
_diffrn_detector_area_resol_mean 6.849
_diffrn_measured_fraction_theta_full 0.992
_diffrn_measured_fraction_theta_max 0.992
_diffrn_measurement_device_type 'Rigaku XtaLAB mini'
_diffrn_measurement_method \w
_diffrn_radiation_type 'Mo K\a'
_diffrn_radiation_wavelength 0.71075
_diffrn_reflns_av_R_equivalents 0.0568
_diffrn_reflns_limit_h_max 12
_diffrn_reflns_limit_h_min -12
_diffrn_reflns_limit_k_max 12
_diffrn_reflns_limit_k_min -12
_diffrn_reflns_limit_l_max 13
_diffrn_reflns_limit_l_min -13
_diffrn_reflns_number 9150
_diffrn_reflns_theta_full 27.48
_diffrn_reflns_theta_max 27.48
_diffrn_standards_number 0
_exptl_absorpt_coefficient_mu 0.128
_exptl_absorpt_correction_T_max 0.991
_exptl_absorpt_correction_T_min 0.754
_exptl_absorpt_correction_type multi-scan
_exptl_absorpt_process_details 'REQAB (Rigaku, 1998)'
_exptl_crystal_colour Colorless
_exptl_crystal_density_diffrn 1.484
_exptl_crystal_density_method 'not measured'
_exptl_crystal_description Prism
_exptl_crystal_F_000 420.00
_exptl_crystal_size_max 0.700
_exptl_crystal_size_mid 0.170
_exptl_crystal_size_min 0.070
_refine_diff_density_max 0.737
_refine_diff_density_min -0.653
_refine_ls_extinction_method none
_refine_ls_goodness_of_fit_ref 1.001
_refine_ls_hydrogen_treatment constr
_refine_ls_number_parameters 283
_refine_ls_number_reflns 4231
_refine_ls_R_factor_gt 0.0636
_refine_ls_shift/su_max 0.000
_refine_ls_structure_factor_coef Fsqd
_refine_ls_weighting_details 'w = 1/[0.0009Fo^2^ + 1.1800\s(Fo^2^)]/(4Fo^2^)'
_refine_ls_weighting_scheme calc
_refine_ls_wR_factor_ref 0.1660
_reflns_number_gt 1642
_reflns_number_total 4231
_reflns_threshold_expression F^2^>2.0\s(F^2^)
_cod_data_source_file c3ra40974k.txt
_cod_data_source_block User-defined
_cod_original_cell_volume 927.0(4)
_cod_database_code 7216696

loop_
_symmetry_equiv_pos_site_id
_symmetry_equiv_pos_as_xyz
1 +X,+Y,+Z
2 -X,-Y,-Z

loop_
_atom_site_label
_atom_site_type_symbol
_atom_site_fract_x
_atom_site_fract_y
_atom_site_fract_z
_atom_site_U_iso_or_equiv
_atom_site_adp_type
_atom_site_occupancy
_atom_site_symmetry_multiplicity
_atom_site_calc_flag
_atom_site_refinement_flags
F1 F 0.2345(2) 0.8260(3) 0.31496(19) 0.0959(8) Uani 1.0 2 d .
F2 F 0.3859(3) 0.8791(3) 0.95441(19) 0.1049(9) Uani 1.0 2 d .
F3 F 0.4339(3) 0.9233(3) 0.24513(19) 0.0977(8) Uani 1.0 2 d .
F4 F 0.4292(3) 0.7069(2) 0.25355(19) 0.0943(8) Uani 1.0 2 d .
F7 F 0.3594(3) 0.6693(3) 0.9297(2) 0.1296(10) Uani 1.0 2 d .
F8 F 0.1814(3) 0.8088(3) 0.9564(2) 0.1189(9) Uani 1.0 2 d .
C1 C 0.3817(3) 0.8281(3) 0.4643(3) 0.0559(10) Uani 1.0 2 d .
C2 C 0.4807(3) 0.7413(3) 0.5107(3) 0.0553(10) Uani 1.0 2 d .
C7 C 0.5969(4) 0.6620(3) 0.4227(4) 0.0639(11) Uani 1.0 2 d .
C8 C 0.3705(4) 0.8205(4) 0.3216(4) 0.0667(12) Uani 1.0 2 d .
C9 C 0.2901(3) 0.9246(3) 0.5513(4) 0.0601(11) Uani 1.0 2 d .
C11 C 0.2767(4) 0.9194(4) 0.6941(4) 0.0641(11) Uani 1.0 2 d .
C12 C 0.3572(4) 0.8152(4) 0.7426(3) 0.0640(11) Uani 1.0 2 d .
C13 C 0.9123(4) 0.4462(4) 0.3023(4) 0.0733(12) Uani 1.0 2 d .
C14 C 0.4675(4) 0.7364(3) 0.6539(3) 0.0602(11) Uani 1.0 2 d .
C15 C 0.8132(4) 0.5081(4) 0.3767(4) 0.0730(12) Uani 1.0 2 d .
C16 C 1.0328(4) 0.3725(4) 0.2113(4) 0.0653(12) Uani 1.0 2 d .
C18 C 0.6945(4) 0.5832(4) 0.4685(4) 0.0661(12) Uani 1.0 2 d .
C19 C 0.5735(4) 0.6535(4) 0.6966(4) 0.0757(13) Uani 1.0 2 d .
C20 C 0.3217(5) 0.7946(5) 0.8940(4) 0.0840(15) Uani 1.0 2 d .
C21 C 1.0630(4) 0.2357(4) 0.2323(4) 0.0710(12) Uani 1.0 2 d .
C22 C 1.1761(4) 0.1666(4) 0.1433(4) 0.0794(13) Uani 1.0 2 d .
C23 C 0.2071(4) 1.0317(4) 0.5049(4) 0.0731(12) Uani 1.0 2 d .
C24 C 0.1829(4) 1.0214(4) 0.7792(4) 0.0813(13) Uani 1.0 2 d .
C25 C 0.6808(4) 0.5804(4) 0.6078(4) 0.0768(13) Uani 1.0 2 d .
C26 C 0.1222(4) 1.1246(4) 0.5895(5) 0.0824(14) Uani 1.0 2 d .
C27 C 1.2631(4) 0.2304(5) 0.0345(4) 0.0855(15) Uani 1.0 2 d .
C28 C 0.1103(4) 1.1199(4) 0.7279(5) 0.0860(15) Uani 1.0 2 d .
C29 C 1.1201(4) 0.4370(4) 0.1004(4) 0.0861(14) Uani 1.0 2 d .
C30 C 1.2343(5) 0.3658(5) 0.0125(4) 0.0945(15) Uani 1.0 2 d .
H1 H 0.6059 0.6638 0.3301 0.0754 Uiso 1.0 2 calc R
H2 H 0.5709 0.6469 0.7877 0.0920 Uiso 1.0 2 calc R
H3 H 1.0055 0.1958 0.3099 0.0840 Uiso 1.0 2 calc R
H4 H 1.1954 0.0750 0.1607 0.0959 Uiso 1.0 2 calc R
H5 H 0.2154 1.0419 0.4129 0.0854 Uiso 1.0 2 calc R
H6 H 0.1809 1.0274 0.8701 0.0940 Uiso 1.0 2 calc R
H7 H 0.7486 0.5301 0.6407 0.0947 Uiso 1.0 2 calc R
H8 H 0.0638 1.1849 0.5543 0.0967 Uiso 1.0 2 calc R
H9 H 1.3358 0.1807 -0.0284 0.1004 Uiso 1.0 2 calc R
H10 H 0.0512 1.1897 0.7790 0.0988 Uiso 1.0 2 calc R
H11 H 1.0996 0.5283 0.0829 0.1003 Uiso 1.0 2 calc R
H12 H 1.2961 0.4125 -0.0577 0.1073 Uiso 1.0 2 calc R

loop_
_atom_site_aniso_label
_atom_site_aniso_U_11
_atom_site_aniso_U_22
_atom_site_aniso_U_33
_atom_site_aniso_U_12
_atom_site_aniso_U_13
_atom_site_aniso_U_23
F1 0.0667(14) 0.1376(19) 0.0890(15) -0.0014(13) -0.0309(11) -0.0182(13)
F2 0.1277(19) 0.1237(19) 0.0728(14) -0.0224(16) -0.0405(13) -0.0096(13)
F3 0.1090(17) 0.1094(17) 0.0712(14) -0.0238(14) -0.0165(12) 0.0212(12)
F4 0.1112(17) 0.0996(16) 0.0767(13) 0.0217(13) -0.0379(12) -0.0241(12)
F7 0.178(3) 0.0977(18) 0.0817(16) 0.0095(17) 0.0120(15) 0.0217(14)
F8 0.0887(17) 0.178(3) 0.0736(14) -0.0141(16) 0.0058(12) 0.0095(14)
C1 0.0493(19) 0.062(2) 0.052(2) -0.0115(17) -0.0060(15) 0.0012(16)
C2 0.0507(19) 0.0583(19) 0.055(2) -0.0109(16) -0.0089(16) -0.0021(16)
C7 0.057(2) 0.070(3) 0.062(3) -0.0080(18) -0.0105(17) -0.0047(18)
C8 0.058(3) 0.073(3) 0.065(3) -0.0017(19) -0.0105(17) -0.004(2)
C9 0.0478(19) 0.060(2) 0.070(3) -0.0130(17) -0.0109(16) -0.0052(18)
C11 0.057(2) 0.066(3) 0.065(3) -0.0149(18) -0.0078(17) -0.0101(19)
C12 0.068(3) 0.070(3) 0.053(3) -0.0182(19) -0.0100(18) -0.0067(18)
C13 0.060(3) 0.074(3) 0.087(3) -0.000(2) -0.023(2) -0.008(2)
C14 0.057(2) 0.063(2) 0.061(3) -0.0144(17) -0.0146(17) -0.0001(17)
C15 0.060(3) 0.075(3) 0.085(3) -0.006(2) -0.021(2) -0.006(2)
C16 0.059(3) 0.066(3) 0.072(3) 0.0032(18) -0.0206(18) -0.0061(19)
C18 0.057(3) 0.068(3) 0.073(3) -0.0101(18) -0.0160(18) -0.0052(18)
C19 0.081(3) 0.083(3) 0.067(3) -0.010(3) -0.025(2) 0.001(2)
C20 0.093(3) 0.083(3) 0.071(3) -0.008(3) -0.012(3) -0.005(3)
C21 0.062(3) 0.074(3) 0.075(3) -0.0035(19) -0.0141(19) -0.0012(19)
C22 0.083(3) 0.069(3) 0.088(3) 0.005(3) -0.027(3) -0.005(3)
C23 0.062(3) 0.074(3) 0.078(3) -0.0049(19) -0.0104(19) -0.002(2)
C24 0.073(3) 0.083(3) 0.079(3) -0.009(2) -0.005(2) -0.025(3)
C25 0.072(3) 0.078(3) 0.087(3) -0.003(2) -0.033(2) -0.001(2)
C26 0.064(3) 0.075(3) 0.103(4) 0.006(2) -0.016(2) -0.012(3)
C27 0.076(3) 0.089(3) 0.086(3) 0.012(3) -0.015(3) -0.027(3)
C28 0.072(3) 0.071(3) 0.105(4) 0.005(2) -0.008(3) -0.025(3)
C29 0.099(3) 0.067(3) 0.085(3) 0.003(3) -0.014(3) 0.009(3)
C30 0.088(3) 0.092(4) 0.088(3) 0.000(3) 0.001(3) -0.007(3)

loop_
_atom_type_symbol
_atom_type_description
_atom_type_scat_dispersion_real
_atom_type_scat_dispersion_imag
_atom_type_scat_source
F F 0.0171 0.0103
;
International Tables for Crystallography
(1992, Vol. C, Tables 4.2.6.8 and 6.1.1.4)
;
C C 0.0033 0.0016
;
International Tables for Crystallography
(1992, Vol. C, Tables 4.2.6.8 and 6.1.1.4)
;
H H 0.0000 0.0000
;
International Tables for Crystallography
(1992, Vol. C, Table 6.1.1.4)
;

loop_
_geom_angle_atom_site_label_1
_geom_angle_atom_site_label_2
_geom_angle_atom_site_label_3
_geom_angle
_geom_angle_publ_flag
C2 C1 C8 121.8(3) yes
C2 C1 C9 120.6(3) yes
C8 C1 C9 117.6(3) yes
C1 C2 C7 123.5(3) yes
C1 C2 C14 118.6(3) yes
C7 C2 C14 117.8(3) yes
C2 C7 C18 122.8(3) yes
F1 C8 F3 106.0(3) yes
F1 C8 F4 104.0(3) yes
F1 C8 C1 112.8(3) yes
F3 C8 F4 105.3(3) yes
F3 C8 C1 112.3(3) yes
F4 C8 C1 115.5(3) yes
C1 C9 C11 119.8(3) yes
C1 C9 C23 123.1(3) yes
C11 C9 C23 117.1(3) yes
C9 C11 C12 118.4(3) yes
C9 C11 C24 117.9(3) yes
C12 C11 C24 123.8(4) yes
C11 C12 C14 121.1(3) yes
C11 C12 C20 117.7(3) yes
C14 C12 C20 121.2(4) yes
C15 C13 C16 179.4(4) yes
C2 C14 C12 119.4(3) yes
C2 C14 C19 117.2(3) yes
C12 C14 C19 123.4(3) yes
C13 C15 C18 179.0(5) yes
C13 C16 C21 120.7(3) yes
C13 C16 C29 120.7(4) yes
C21 C16 C29 118.6(3) yes
C7 C18 C15 121.4(4) yes
C7 C18 C25 118.7(3) yes
C15 C18 C25 119.9(4) yes
C14 C19 C25 122.0(4) yes
F2 C20 F7 105.4(4) yes
F2 C20 F8 106.4(3) yes
F2 C20 C12 113.3(4) yes
F7 C20 F8 103.6(3) yes
F7 C20 C12 113.7(3) yes
F8 C20 C12 113.6(4) yes
C16 C21 C22 119.9(3) yes
C21 C22 C27 121.4(4) yes
C9 C23 C26 122.1(4) yes
C11 C24 C28 121.6(4) yes
C18 C25 C19 121.5(4) yes
C23 C26 C28 120.6(4) yes
C22 C27 C30 119.3(4) yes
C24 C28 C26 120.7(4) yes
C16 C29 C30 120.6(4) yes
C27 C30 C29 120.1(4) yes
C2 C7 H1 118.494 no
C18 C7 H1 118.699 no
C14 C19 H2 121.101 no
C25 C19 H2 116.928 no
C16 C21 H3 116.988 no
C22 C21 H3 123.061 no
C21 C22 H4 118.229 no
C27 C22 H4 120.287 no
C9 C23 H5 120.383 no
C26 C23 H5 117.367 no
C11 C24 H6 119.775 no
C28 C24 H6 118.142 no
C18 C25 H7 120.004 no
C19 C25 H7 118.448 no
C23 C26 H8 117.558 no
C28 C26 H8 121.435 no
C22 C27 H9 120.421 no
C30 C27 H9 120.066 no
C24 C28 H10 124.318 no
C26 C28 H10 115.008 no
C16 C29 H11 119.901 no
C30 C29 H11 119.482 no
C27 C30 H12 120.381 no
C29 C30 H12 119.272 no

loop_
_geom_bond_atom_site_label_1
_geom_bond_atom_site_label_2
_geom_bond_distance
_geom_bond_publ_flag
F1 C8 1.328(5) yes
F2 C20 1.315(6) yes
F3 C8 1.335(4) yes
F4 C8 1.332(4) yes
F7 C20 1.335(5) yes
F8 C20 1.325(5) yes
C1 C2 1.416(5) yes
C1 C8 1.502(5) yes
C1 C9 1.401(4) yes
C2 C7 1.426(4) yes
C2 C14 1.441(5) yes
C7 C18 1.362(5) yes
C9 C11 1.436(5) yes
C9 C23 1.439(5) yes
C11 C12 1.415(5) yes
C11 C24 1.435(5) yes
C12 C14 1.395(4) yes
C12 C20 1.510(5) yes
C13 C15 1.186(5) yes
C13 C16 1.436(5) yes
C14 C19 1.428(5) yes
C15 C18 1.436(5) yes
C16 C21 1.381(5) yes
C16 C29 1.382(5) yes
C18 C25 1.399(6) yes
C19 C25 1.352(5) yes
C21 C22 1.365(5) yes
C22 C27 1.364(5) yes
C23 C26 1.339(5) yes
C24 C28 1.346(6) yes
C26 C28 1.394(7) yes
C27 C30 1.367(6) yes
C29 C30 1.375(5) yes
C7 H1 0.930 no
C19 H2 0.930 no
C21 H3 0.930 no
C22 H4 0.930 no
C23 H5 0.930 no
C24 H6 0.930 no
C25 H7 0.930 no
C26 H8 0.930 no
C27 H9 0.930 no
C28 H10 0.930 no
C29 H11 0.930 no
C30 H12 0.930 no

loop_
_geom_contact_atom_site_label_1
_geom_contact_atom_site_label_2
_geom_contact_distance
_geom_contact_publ_flag
_geom_contact_site_symmetry_2
F1 C2 3.566(4) no .
F1 C9 2.818(5) no .
F1 C23 2.770(5) no .
F2 C11 3.144(5) no .
F2 C14 3.276(4) no .
F2 C19 3.493(4) no .
F2 C24 3.252(5) no .
F3 C2 3.357(4) no .
F3 C9 3.065(4) no .
F3 C23 3.099(4) no .
F4 C2 2.845(4) no .
F4 C7 2.696(5) no .
F7 C14 2.816(4) no .
F7 C19 2.692(4) no .
F8 C11 2.817(4) no .
F8 C14 3.584(4) no .
F8 C24 2.742(5) no .
C1 C12 2.804(5) no .
C2 C11 2.846(4) no .
C2 C25 2.806(5) no .
C7 C8 3.011(5) no .
C7 C13 3.534(5) no .
C7 C19 2.759(5) no .
C8 C23 2.897(5) no .
C9 C14 2.831(5) no .
C9 C28 2.815(5) no .
C11 C26 2.810(6) no .
C13 C25 3.527(5) no .
C14 C18 2.839(4) no .
C15 C21 3.536(5) no .
C15 C29 3.529(5) no .
C16 C27 2.765(5) no .
C19 C20 2.979(5) no .
C20 C24 2.928(6) no .
C21 C30 2.744(5) no .
C22 C29 2.724(5) no .
C23 C24 2.763(6) no .
F1 C26 3.309(4) no 2_576
F1 C28 3.478(5) no 2_576
F2 F3 3.182(4) no 1_556
F2 F3 3.039(3) no 2_676
F2 F4 3.598(3) no 1_556
F2 C27 3.519(5) no 2_766
F3 F2 3.182(4) no 1_554
F3 F2 3.039(3) no 2_676
F3 C11 3.458(5) no 2_676
F3 C12 3.361(5) no 2_676
F4 F2 3.598(3) no 1_554
F4 F7 3.597(4) no 1_554
F4 C19 3.555(4) no 2_666
F4 C25 3.229(4) no 2_666
F7 F4 3.597(4) no 1_556
F7 C29 3.430(5) no 1_456
F7 C30 3.275(5) no 1_456
F8 C16 3.577(5) no 2_666
F8 C21 3.483(5) no 2_666
C7 C26 3.477(5) no 2_676
C11 F3 3.458(5) no 2_676
C11 C21 3.564(5) no 2_666
C12 F3 3.361(5) no 2_676
C16 F8 3.577(5) no 2_666
C18 C26 3.399(5) no 2_676
C19 F4 3.555(4) no 2_666
C21 F8 3.483(5) no 2_666
C21 C11 3.564(5) no 2_666
C21 C24 3.569(6) no 2_666
C24 C21 3.569(6) no 2_666
C25 F4 3.229(4) no 2_666
C26 F1 3.309(4) no 2_576
C26 C7 3.477(5) no 2_676
C26 C18 3.399(5) no 2_676
C27 F2 3.519(5) no 2_766
C28 F1 3.478(5) no 2_576
C29 F7 3.430(5) no 1_654
C30 F7 3.275(5) no 1_654
F1 H5 2.3259 no .
F2 H2 3.0373 no .
F2 H6 2.7112 no .
F3 H1 3.1978 no .
F3 H5 2.5532 no .
F4 H1 2.0835 no .
F7 H2 2.1536 no .
F8 H6 2.3037 no .
C1 H1 2.6772 no .
C1 H5 2.7002 no .
C2 H2 3.3028 no .
C7 H7 3.2151 no .
C8 H1 2.6861 no .
C8 H5 2.5930 no .
C9 H6 3.3001 no .
C9 H8 3.2537 no .
C11 H5 3.3010 no .
C11 H10 3.2925 no .
C12 H2 2.7006 no .
C12 H6 2.7118 no .
C13 H1 3.4888 no .
C13 H3 2.5687 no .
C13 H7 3.4829 no .
C13 H11 2.6142 no .
C14 H1 3.2920 no .
C14 H7 3.2588 no .
C15 H1 2.5895 no .
C15 H3 3.4576 no .
C15 H7 2.6169 no .
C15 H11 3.4903 no .
C16 H4 3.2061 no .
C16 H12 3.2271 no .
C18 H2 3.2187 no .
C20 H2 2.6916 no .
C20 H6 2.6298 no .
C21 H9 3.2162 no .
C21 H11 3.2184 no .
C22 H12 3.1986 no .
C23 H10 3.1749 no .
C24 H8 3.2214 no .
C25 H1 3.2132 no .
C26 H6 3.2086 no .
C27 H3 3.2316 no .
C27 H11 3.2110 no .
C28 H5 3.1995 no .
C29 H3 3.2005 no .
C29 H9 3.2150 no .
C30 H4 3.1991 no .
H2 H7 2.2159 no .
H3 H4 2.3122 no .
H4 H9 2.3056 no .
H5 H8 2.2024 no .
H6 H10 2.3114 no .
H8 H10 2.2770 no .
H9 H12 2.3071 no .
H11 H12 2.2898 no .
F1 H4 2.9512 no 1_465
F1 H7 3.5060 no 2_666
F1 H8 2.8200 no 2_576
F1 H10 3.1667 no 2_576
F2 H4 3.0149 no 1_466
F2 H9 2.9622 no 1_466
F2 H9 3.0058 no 2_766
F3 H4 2.9866 no 1_465
F3 H9 2.8250 no 2_765
F4 H2 3.4905 no 2_666
F4 H7 2.9685 no 2_666
F4 H9 2.9963 no 2_765
F4 H12 3.0295 no 2_765
F7 H11 2.9614 no 1_456
F7 H12 2.6081 no 1_456
F8 H4 3.3941 no 1_466
F8 H10 3.0046 no 2_577
F8 H11 3.0675 no 1_456
C8 H4 3.5698 no 1_465
C8 H9 3.5126 no 2_765
C9 H3 3.0967 no 2_666
C11 H3 3.0068 no 2_666
C13 H7 3.4914 no 2_766
C15 H8 3.4369 no 2_676
C15 H10 3.4839 no 2_676
C16 H7 3.1087 no 2_766
C18 H8 3.2960 no 2_676
C21 H5 3.2081 no 1_645
C21 H7 3.4734 no 2_766
C21 H8 3.3394 no 1_645
C22 H2 3.3492 no 2_766
C22 H5 3.1197 no 1_645
C22 H6 3.1211 no 1_644
C23 H3 3.4751 no 1_465
C23 H3 3.3150 no 2_666
C23 H4 3.5854 no 1_465
C24 H3 3.1650 no 2_666
C24 H9 3.2288 no 1_466
C25 H8 3.5112 no 2_676
C26 H3 3.4112 no 1_465
C26 H3 3.4683 no 2_666
C27 H2 3.0322 no 2_766
C27 H6 2.9000 no 1_644
C28 H1 3.4611 no 2_676
C28 H3 3.4007 no 2_666
C28 H4 3.5053 no 2_666
C29 H2 3.5266 no 2_766
C29 H7 3.2698 no 2_766
C29 H11 3.1986 no 2_765
C30 H1 3.4362 no 2_765
C30 H2 3.1355 no 2_766
H1 C28 3.4611 no 2_676
H1 C30 3.4362 no 2_765
H1 H9 3.3515 no 2_765
H1 H10 3.5531 no 2_676
H1 H12 2.7907 no 2_765
H2 F4 3.4905 no 2_666
H2 C22 3.3492 no 2_766
H2 C27 3.0322 no 2_766
H2 C29 3.5266 no 2_766
H2 C30 3.1355 no 2_766
H2 H9 3.3538 no 2_766
H2 H12 3.3908 no 2_766
H3 C9 3.0967 no 2_666
H3 C11 3.0068 no 2_666
H3 C23 3.4751 no 1_645
H3 C23 3.3150 no 2_666
H3 C24 3.1650 no 2_666
H3 C26 3.4112 no 1_645
H3 C26 3.4683 no 2_666
H3 C28 3.4007 no 2_666
H3 H5 2.8765 no 1_645
H3 H8 2.7187 no 1_645
H4 F1 2.9512 no 1_645
H4 F2 3.0149 no 1_644
H4 F3 2.9866 no 1_645
H4 F8 3.3941 no 1_644
H4 C8 3.5698 no 1_645
H4 C23 3.5854 no 1_645
H4 C28 3.5053 no 2_666
H4 H5 2.6633 no 1_645
H4 H6 3.0678 no 1_644
H4 H10 3.5389 no 2_666
H5 C21 3.2081 no 1_465
H5 C22 3.1197 no 1_465
H5 H3 2.8765 no 1_465
H5 H4 2.6633 no 1_465
H5 H8 3.5182 no 2_576
H6 C22 3.1211 no 1_466
H6 C27 2.9000 no 1_466
H6 H4 3.0678 no 1_466
H6 H9 2.5878 no 1_466
H7 F1 3.5060 no 2_666
H7 F4 2.9685 no 2_666
H7 C13 3.4914 no 2_766
H7 C16 3.1087 no 2_766
H7 C21 3.4734 no 2_766
H7 C29 3.2698 no 2_766
H7 H11 3.5602 no 2_766
H8 F1 2.8200 no 2_576
H8 C15 3.4369 no 2_676
H8 C18 3.2960 no 2_676
H8 C21 3.3394 no 1_465
H8 C25 3.5112 no 2_676
H8 H3 2.7187 no 1_465
H8 H5 3.5182 no 2_576
H9 F2 2.9622 no 1_644
H9 F2 3.0058 no 2_766
H9 F3 2.8250 no 2_765
H9 F4 2.9963 no 2_765
H9 C8 3.5126 no 2_765
H9 C24 3.2288 no 1_644
H9 H1 3.3515 no 2_765
H9 H2 3.3538 no 2_766
H9 H6 2.5878 no 1_644
H10 F1 3.1667 no 2_576
H10 F8 3.0046 no 2_577
H10 C15 3.4839 no 2_676
H10 H1 3.5531 no 2_676
H10 H4 3.5389 no 2_666
H10 H11 3.2011 no 2_676
H11 F7 2.9614 no 1_654
H11 F8 3.0675 no 1_654
H11 C29 3.1986 no 2_765
H11 H7 3.5602 no 2_766
H11 H10 3.2011 no 2_676
H11 H11 2.9697 no 2_765
H12 F4 3.0295 no 2_765
H12 F7 2.6081 no 1_654
H12 H1 2.7907 no 2_765
H12 H2 3.3908 no 2_766

loop_
_geom_torsion_atom_site_label_1
_geom_torsion_atom_site_label_2
_geom_torsion_atom_site_label_3
_geom_torsion_atom_site_label_4
_geom_torsion
_geom_torsion_publ_flag
C2 C1 C8 F1 136.4(3) no
C2 C1 C8 F3 -103.9(4) no
C2 C1 C8 F4 16.9(5) no
C8 C1 C2 C7 13.8(5) no
C8 C1 C2 C14 -168.8(3) no
C2 C1 C9 C11 -11.5(5) no
C2 C1 C9 C23 168.2(3) no
C9 C1 C2 C7 -166.3(3) no
C9 C1 C2 C14 11.1(5) no
C8 C1 C9 C11 168.4(3) no
C8 C1 C9 C23 -11.9(5) no
C9 C1 C8 F1 -43.5(4) no
C9 C1 C8 F3 76.2(4) no
C9 C1 C8 F4 -163.0(3) no
C1 C2 C7 C18 177.4(3) no
C1 C2 C14 C12 0.9(5) no
C1 C2 C14 C19 -176.8(3) no
C7 C2 C14 C12 178.5(3) no
C7 C2 C14 C19 0.8(4) no
C14 C2 C7 C18 -0.0(5) no
C2 C7 C18 C15 -177.9(3) no
C2 C7 C18 C25 -0.4(5) no
C1 C9 C11 C12 -0.3(5) no
C1 C9 C11 C24 179.3(3) no
C1 C9 C23 C26 -178.7(3) no
C11 C9 C23 C26 1.0(5) no
C23 C9 C11 C12 -180.0(3) no
C23 C9 C11 C24 -0.4(5) no
C9 C11 C12 C14 12.5(5) no
C9 C11 C12 C20 -168.9(3) no
C9 C11 C24 C28 -0.6(5) no
C12 C11 C24 C28 178.9(3) no
C24 C11 C12 C14 -167.0(3) no
C24 C11 C12 C20 11.6(5) no
C11 C12 C14 C2 -12.8(5) no
C11 C12 C14 C19 164.8(3) no
C11 C12 C20 F2 -83.2(5) no
C11 C12 C20 F7 156.5(4) no
C11 C12 C20 F8 38.4(5) no
C14 C12 C20 F2 95.4(4) no
C14 C12 C20 F7 -24.9(6) no
C14 C12 C20 F8 -143.0(4) no
C20 C12 C14 C2 168.7(3) no
C20 C12 C14 C19 -13.7(5) no
C2 C14 C19 C25 -1.0(5) no
C12 C14 C19 C25 -178.7(3) no
C13 C16 C21 C22 178.7(4) no
C13 C16 C29 C30 -179.2(4) no
C21 C16 C29 C30 0.3(6) no
C29 C16 C21 C22 -0.8(6) no
C7 C18 C25 C19 0.2(5) no
C15 C18 C25 C19 177.7(3) no
C14 C19 C25 C18 0.6(6) no
C16 C21 C22 C27 1.4(6) no
C21 C22 C27 C30 -1.5(7) no
C9 C23 C26 C28 -0.6(6) no
C11 C24 C28 C26 1.1(6) no
C23 C26 C28 C24 -0.5(6) no
C22 C27 C30 C29 0.9(7) no
C16 C29 C30 C27 -0.3(7) no
